data_2023554
loop_
_publ_author_name
'Wakasa, Yui'
'Minoura, Mao'

_publ_section_title
;
 Crystal structure of fucoxanthin: resolving a long-standing
 crystallographic challenge
;
_journal_coeditor_code OJ3044
_journal_issue 10
_journal_name_full 'Acta Crystallographica Section C Structural Chemistry'
_journal_paper_doi 10.1107/S2053229626008946
_journal_volume 82
_journal_year 2026
_chemical_absolute_configuration rm
_chemical_formula_iupac 'C42 H58 O6, C4 H10 O'
_chemical_formula_moiety 'C42 H58 O6, C4 H10 O'
_chemical_formula_sum 'C46 H68 O7'
_chemical_formula_weight 733.00
_chemical_name_common
;
Fucoxanthin
;
_chemical_name_systematic
;(1<i>S</i>,3<i>R</i>)-3-hydroxy-4-[(3<i>Z</i>,5<i>E</i>,7<i>Z</i>,9<i>E</i>,11<i>Z</i>,13<i>E</i>,15<i>Z</i>)-18-{(1<i>S</i>,4<i>S</i>,6<i>R</i>)-4-Hydroxy-2,2,6-trimethyl-7-oxabicyclo[4.1.0]heptan-1-yl}-3,7,12,16-tetramethyl-17-oxooctadeca-1,3,5,7,9,11,13,15-octaen-1-ylidene]-3,5,5-trimethylcyclohexyl
acetate
;
_space_group_crystal_system triclinic
_space_group_IT_number 1
_space_group_name_Hall 'P 1'
_space_group_name_H-M_alt 'P 1'
_atom_sites_solution_hydrogens mixed
_atom_sites_solution_primary
;
SHELXT2014 (Sheldrick, 2015<i>a</i>)
;
_audit_creation_method SHELXL-2014/7
_cell_angle_alpha 101.178(2)
_cell_angle_beta 99.094(2)
_cell_angle_gamma 96.991(2)
_cell_formula_units_Z 2
_cell_length_a 7.9162(9)
_cell_length_b 13.1285(16)
_cell_length_c 21.944(3)
_cell_measurement_reflns_used 9990
_cell_measurement_temperature 100(2)
_cell_measurement_theta_max 15.54
_cell_measurement_theta_min 2.20
_cell_volume 2181.7(5)
_computing_cell_refinement
;
SAINT (Bruker, 2016)
;
_computing_data_collection
;
APEX3 (Bruker, 2016)
;
_computing_data_reduction
;
SAINT (Bruker, 2016)
;
_computing_molecular_graphics
;
SHELXTL (Sheldrick, 2008)
;
_computing_publication_material
;
SHELXTL (Sheldrick, 2008)
;
_computing_structure_refinement
;
SHELXL2014 (Sheldrick, 2015<i>b</i>)
;
_computing_structure_solution
;
SHELXT2014 (Sheldrick, 2015<i>a</i>)
;
_diffrn_ambient_temperature 100(2)
_diffrn_measured_fraction_theta_full 0.998
_diffrn_measured_fraction_theta_max 0.998
_diffrn_measurement_device_type 'Dectris PILATUS-CdTe'
_diffrn_measurement_method 'Phi scan'
_diffrn_radiation_type synchrotron
_diffrn_radiation_wavelength 0.4132
_diffrn_reflns_av_R_equivalents 0.0616
_diffrn_reflns_av_unetI/netI 0.0852
_diffrn_reflns_limit_h_max 10
_diffrn_reflns_limit_h_min -10
_diffrn_reflns_limit_k_max 17
_diffrn_reflns_limit_k_min -17
_diffrn_reflns_limit_l_max 28
_diffrn_reflns_limit_l_min -28
_diffrn_reflns_number 50529
_diffrn_reflns_theta_full 14.354
_diffrn_reflns_theta_max 15.563
_diffrn_reflns_theta_min 0.931
_diffrn_source 'BL02B1 SPring-8'
_diffrn_standards_decay_% 0
_diffrn_standards_interval_count 0
_diffrn_standards_interval_time 0
_diffrn_standards_number 0
_exptl_absorpt_coefficient_mu 0.032
_exptl_absorpt_correction_T_max 1.0000
_exptl_absorpt_correction_T_min 0.7896
_exptl_absorpt_correction_type multi-scan
_exptl_absorpt_process_details SADABS
_exptl_crystal_colour brown
_exptl_crystal_density_diffrn 1.116
_exptl_crystal_description needle
_exptl_crystal_F_000 800
_exptl_crystal_size_max 0.010
_exptl_crystal_size_mid 0.010
_exptl_crystal_size_min 0.010
_refine_diff_density_max 0.553
_refine_diff_density_min -0.317
_refine_ls_abs_structure_details
;
Flack <i>x</i> determined using 8327 quotients [(I+)-(I-)]/[(I+)+(I-)]
(Parsons <i>et al.</i>,  2013)
;
_refine_ls_abs_structure_Flack -0.2(10)
_refine_ls_extinction_method none
_refine_ls_goodness_of_fit_ref 1.037
_refine_ls_hydrogen_treatment mixed
_refine_ls_matrix_type full
_refine_ls_number_parameters 993
_refine_ls_number_reflns 19428
_refine_ls_number_restraints 3
_refine_ls_restrained_S_all 1.037
_refine_ls_R_factor_all 0.0500
_refine_ls_R_factor_gt 0.0487
_refine_ls_shift/su_max 0.001
_refine_ls_shift/su_mean 0.000
_refine_ls_structure_factor_coef Fsqd
_refine_ls_weighting_details 'w=1/[\s^2^(Fo^2^)+(0.0742P)^2^] where P=(Fo^2^+2Fc^2^)/3'
_refine_ls_weighting_scheme calc
_refine_ls_wR_factor_gt 0.1314
_refine_ls_wR_factor_ref 0.1326
_reflns_number_gt 18495
_reflns_number_total 19428
_reflns_threshold_expression 'I > 2\s(I)'
_cod_data_source_file oj3044.cif
_cod_data_source_block I
_cod_original_cell_volume 2181.7(4)
_cod_database_code 2023554
_shelx_space_group_comment
;
The symmetry employed for this shelxl refinement is uniquely defined
by the following loop, which should always be used as a source of
symmetry information in preference to the above space-group names.
They are only intended as comments.
;
_shelx_estimated_absorpt_t_min 1.000
_shelx_estimated_absorpt_t_max 1.000

loop_
_space_group_symop_operation_xyz
'x, y, z'

loop_
_atom_site_type_symbol
_atom_site_label
_atom_site_fract_x
_atom_site_fract_y
_atom_site_fract_z
_atom_site_U_iso_or_equiv
_atom_site_adp_type
_atom_site_calc_flag
_atom_site_occupancy
_atom_site_disorder_assembly
_atom_site_disorder_group
C C1 1.5585(3) 1.23088(16) 0.45057(10) 0.0182(4) Uani d 1 . .
C C2 1.7456(3) 1.21336(18) 0.44653(10) 0.0200(4) Uani d 1 . .
C C3 1.7481(3) 1.13703(18) 0.38445(11) 0.0219(4) Uani d 1 . .
H H3 1.8696 1.1326 0.3799 0.026 Uiso calc 1 . .
H H3A 1.6913 1.0661 0.3855 0.026 Uiso calc 1 . .
C C4 1.6551(3) 1.17234(17) 0.32800(10) 0.0207(4) Uani d 1 . .
H H4 1.7148 1.2424 0.3251 0.025 Uiso calc 1 . .
C C5 1.4679(3) 1.17774(18) 0.33307(10) 0.0209(4) Uani d 1 . .
H H5 1.4095 1.1067 0.3332 0.025 Uiso calc 1 . .
H H5A 1.4097 1.1991 0.2953 0.025 Uiso calc 1 . .
C C6 1.4451(3) 1.25515(17) 0.39282(10) 0.0196(4) Uani d 1 . .
O O1 1.8468(2) 1.30932(14) 0.44256(8) 0.0249(3) Uani d 1 . .
H H93 1.8539 1.3546 0.4761 0.037 Uiso calc 1 . .
C C7 1.8307(3) 1.1733(2) 0.50279(12) 0.0302(5) Uani d 1 . .
H H7 1.9492 1.1633 0.4983 0.045 Uiso calc 1 . .
H H7A 1.7639 1.1062 0.5042 0.045 Uiso calc 1 . .
H H7B 1.8338 1.2248 0.5420 0.045 Uiso calc 1 . .
O O2 1.6485(2) 1.09495(14) 0.26972(8) 0.0271(4) Uani d 1 . .
C C8 1.7863(3) 1.1029(2) 0.24056(11) 0.0266(5) Uani d 1 . .
O O3 1.9200(2) 1.16115(16) 0.26277(9) 0.0320(4) Uani d 1 . .
C C9 1.7477(4) 1.0294(3) 0.17667(13) 0.0418(7) Uani d 1 . .
H H9 1.7304 1.0699 0.1437 0.063 Uiso calc 1 . .
H H9A 1.6425 0.9793 0.1733 0.063 Uiso calc 1 . .
H H9B 1.8452 0.9912 0.1714 0.063 Uiso calc 1 . .
C C10 1.2528(3) 1.2385(2) 0.39726(12) 0.0268(5) Uani d 1 . .
H H10 1.2333 1.2893 0.4336 0.040 Uiso calc 1 . .
H H10A 1.2187 1.1669 0.4026 0.040 Uiso calc 1 . .
H H10B 1.1832 1.2487 0.3584 0.040 Uiso calc 1 . .
C C11 1.4979(3) 1.36963(18) 0.38788(11) 0.0258(5) Uani d 1 . .
H H11 1.4201 1.3850 0.3526 0.039 Uiso calc 1 . .
H H11A 1.6172 1.3795 0.3806 0.039 Uiso calc 1 . .
H H11B 1.4899 1.4173 0.4273 0.039 Uiso calc 1 . .
C C12 1.4957(3) 1.22680(18) 0.50185(11) 0.0202(4) Uani d 1 . .
C C13 1.4261(3) 1.22426(18) 0.55217(10) 0.0212(4) Uani d 1 . .
H H13 1.447(4) 1.289(2) 0.5860(14) 0.020(7) Uiso d 1 . .
C C14 1.3216(3) 1.13164(17) 0.56321(10) 0.0196(4) Uani d 1 . .
C C15 1.2842(4) 1.03334(19) 0.51191(11) 0.0271(5) Uani d 1 . .
H H15 1.2532 0.9725 0.5299 0.041 Uiso calc 1 . .
H H15A 1.3873 1.0248 0.4931 0.041 Uiso calc 1 . .
H H15B 1.1878 1.0387 0.4793 0.041 Uiso calc 1 . .
C C16 1.2628(3) 1.13982(18) 0.61845(11) 0.0221(4) Uani d 1 . .
H H16 1.2917 1.2061 0.6473 0.027 Uiso calc 1 . .
C C17 1.1602(3) 1.05690(19) 0.63756(11) 0.0223(4) Uani d 1 . .
H H17 1.1177 0.9928 0.6075 0.027 Uiso calc 1 . .
C C18 1.1215(3) 1.06588(19) 0.69616(11) 0.0221(4) Uani d 1 . .
H H18 1.1600 1.1315 0.7251 0.026 Uiso calc 1 . .
C C19 1.0262(3) 0.98328(18) 0.71808(11) 0.0207(4) Uani d 1 . .
C C20 0.9605(3) 0.8799(2) 0.67198(11) 0.0276(5) Uani d 1 . .
H H20 1.0590 0.8469 0.6605 0.041 Uiso calc 1 . .
H H20A 0.8899 0.8919 0.6339 0.041 Uiso calc 1 . .
H H20B 0.8900 0.8335 0.6915 0.041 Uiso calc 1 . .
C C21 1.0042(3) 1.00117(18) 0.77948(11) 0.0208(4) Uani d 1 . .
H H21 1.0522 1.0685 0.8053 0.025 Uiso calc 1 . .
C C22 0.9153(3) 0.92747(18) 0.80839(11) 0.0210(4) Uani d 1 . .
H H22 0.8589 0.8621 0.7820 0.025 Uiso calc 1 . .
C C23 0.9053(3) 0.94382(17) 0.87074(11) 0.0208(4) Uani d 1 . .
H H23 0.9638 1.0072 0.8988 0.025 Uiso calc 1 . .
C C24 0.8077(3) 0.86657(17) 0.89430(10) 0.0198(4) Uani d 1 . .
H H24 0.7594 0.8030 0.8644 0.024 Uiso calc 1 . .
C C25 0.7737(3) 0.87114(17) 0.95389(10) 0.0182(4) Uani d 1 . .
C C26 0.8452(3) 0.96218(18) 1.00820(11) 0.0220(4) Uani d 1 . .
H H26 0.9279 1.0118 0.9953 0.033 Uiso calc 1 . .
H H26A 0.9042 0.9368 1.0437 0.033 Uiso calc 1 . .
H H26B 0.7505 0.9975 1.0212 0.033 Uiso calc 1 . .
C C27 0.6572(3) 0.78459(18) 0.96338(10) 0.0201(4) Uani d 1 . .
H H27 0.6127 0.7290 0.9276 0.024 Uiso calc 1 . .
C C28 0.6045(3) 0.77434(17) 1.01809(10) 0.0189(4) Uani d 1 . .
H H28 0.6501 0.8261 1.0557 0.023 Uiso calc 1 . .
C C29 0.4795(3) 0.68547(17) 1.01964(10) 0.0187(4) Uani d 1 . .
H H29 0.4221 0.6423 0.9801 0.022 Uiso calc 1 . .
C C30 0.4366(3) 0.65796(18) 1.07225(10) 0.0199(4) Uani d 1 . .
C C31 0.5183(3) 0.7140(2) 1.13879(11) 0.0268(5) Uani d 1 . .
H H31 0.6270 0.7583 1.1385 0.040 Uiso calc 1 . .
H H31A 0.5420 0.6623 1.1645 0.040 Uiso calc 1 . .
H H31B 0.4391 0.7581 1.1568 0.040 Uiso calc 1 . .
C C32 0.3064(3) 0.56332(18) 1.06606(10) 0.0213(4) Uani d 1 . .
O O4 0.2878(3) 0.52745(16) 1.11240(8) 0.0318(4) Uani d 1 . .
C C33 0.1924(3) 0.51115(19) 1.00187(11) 0.0247(5) Uani d 1 . .
H H33 0.1521 0.5661 0.9806 0.030 Uiso calc 1 . .
H H33A 0.2616 0.4709 0.9749 0.030 Uiso calc 1 . .
C C34 0.0372(3) 0.43800(17) 1.00906(10) 0.0202(4) Uani d 1 . .
C C35 0.0622(3) 0.33319(18) 1.02081(11) 0.0260(5) Uani d 1 . .
C C36 -0.0598(4) 0.2781(2) 1.05515(13) 0.0341(6) Uani d 1 . .
H H36 -0.0039 0.2893 1.1001 0.041 Uiso calc 1 . .
H H36A -0.0782 0.2016 1.0369 0.041 Uiso calc 1 . .
C C37 -0.2348(4) 0.3150(2) 1.05194(13) 0.0328(6) Uani d 1 . .
H H37 -0.2977 0.2931 1.0071 0.039 Uiso calc 1 . .
C C38 -0.2102(3) 0.4337(2) 1.07081(12) 0.0295(5) Uani d 1 . .
H H38 -0.1411 0.4565 1.1142 0.035 Uiso calc 1 . .
H H38A -0.3250 0.4559 1.0717 0.035 Uiso calc 1 . .
C C39 -0.1198(3) 0.48965(19) 1.02660(11) 0.0249(5) Uani d 1 . .
O O5 -0.0152(2) 0.34417(13) 0.95809(8) 0.0252(3) Uani d 1 . .
C C40 0.2337(4) 0.2937(2) 1.02337(15) 0.0398(6) Uani d 1 . .
H H40 0.2138 0.2176 1.0067 0.060 Uiso calc 1 . .
H H40A 0.2957 0.3097 1.0673 0.060 Uiso calc 1 . .
H H40B 0.3031 0.3284 0.9978 0.060 Uiso calc 1 . .
O O6 -0.3359(3) 0.26639(19) 1.09012(10) 0.0476(6) Uani d 1 . .
H H94 -0.3082 0.3002 1.1278 0.071 Uiso calc 1 . .
C C41 -0.2457(4) 0.4861(2) 0.96486(13) 0.0333(5) Uani d 1 . .
H H41 -0.3434 0.5214 0.9746 0.050 Uiso calc 1 . .
H H41A -0.2888 0.4127 0.9433 0.050 Uiso calc 1 . .
H H41B -0.1852 0.5218 0.9374 0.050 Uiso calc 1 . .
C C42 -0.0669(4) 0.6058(2) 1.06153(14) 0.0342(6) Uani d 1 . .
H H42 -0.1696 0.6344 1.0725 0.051 Uiso calc 1 . .
H H42A -0.0151 0.6461 1.0341 0.051 Uiso calc 1 . .
H H42B 0.0175 0.6107 1.1002 0.051 Uiso calc 1 . .
C C43 -0.2634(3) -0.26779(16) 0.37838(10) 0.0179(4) Uani d 1 . .
C C44 -0.1751(3) -0.29419(17) 0.43954(10) 0.0193(4) Uani d 1 . .
C C45 -0.2182(3) -0.22215(18) 0.49746(10) 0.0221(4) Uani d 1 . .
H H45 -0.1757 -0.2471 0.5360 0.026 Uiso calc 1 . .
H H45A -0.1570 -0.1499 0.5021 0.026 Uiso calc 1 . .
C C46 -0.4103(3) -0.21999(17) 0.49171(10) 0.0211(4) Uani d 1 . .
H H46 -0.4741 -0.2910 0.4908 0.025 Uiso calc 1 . .
C C47 -0.4802(3) -0.18092(17) 0.43374(10) 0.0204(4) Uani d 1 . .
H H47 -0.4213 -0.1084 0.4375 0.025 Uiso calc 1 . .
H H47A -0.6054 -0.1786 0.4319 0.025 Uiso calc 1 . .
C C48 -0.4543(3) -0.25090(18) 0.37190(10) 0.0196(4) Uani d 1 . .
O O7 -0.2448(2) -0.40104(13) 0.43707(8) 0.0229(3) Uani d 1 . .
H H95 -0.1872 -0.4227 0.4662 0.034 Uiso calc 1 . .
C C49 0.0220(3) -0.2814(2) 0.44528(12) 0.0276(5) Uani d 1 . .
H H49 0.0738 -0.2987 0.4849 0.041 Uiso calc 1 . .
H H49A 0.0673 -0.2086 0.4452 0.041 Uiso calc 1 . .
H H49B 0.0512 -0.3288 0.4095 0.041 Uiso calc 1 . .
O O8 -0.4350(3) -0.14237(13) 0.54620(8) 0.0269(4) Uani d 1 . .
C C50 -0.4833(3) -0.1763(2) 0.59536(11) 0.0246(5) Uani d 1 . .
O O9 -0.5130(3) -0.26788(16) 0.59743(10) 0.0416(5) Uani d 1 . .
C C51 -0.4899(4) -0.0855(2) 0.64797(12) 0.0334(6) Uani d 1 . .
H H51 -0.5981 -0.0978 0.6637 0.050 Uiso calc 1 . .
H H51A -0.4847 -0.0206 0.6321 0.050 Uiso calc 1 . .
H H51B -0.3912 -0.0790 0.6824 0.050 Uiso calc 1 . .
C C52 -0.5753(3) -0.3579(2) 0.35751(12) 0.0285(5) Uani d 1 . .
H H52 -0.5615 -0.4002 0.3171 0.043 Uiso calc 1 . .
H H52A -0.6958 -0.3459 0.3550 0.043 Uiso calc 1 . .
H H52B -0.5451 -0.3952 0.3913 0.043 Uiso calc 1 . .
C C53 -0.5025(3) -0.1948(2) 0.31778(11) 0.0291(5) Uani d 1 . .
H H53 -0.4210 -0.1295 0.3244 0.044 Uiso calc 1 . .
H H53A -0.6203 -0.1785 0.3170 0.044 Uiso calc 1 . .
H H53B -0.4970 -0.2407 0.2774 0.044 Uiso calc 1 . .
C C54 -0.1809(3) -0.26529(17) 0.33184(11) 0.0209(4) Uani d 1 . .
C C55 -0.1014(3) -0.26264(18) 0.28366(11) 0.0212(4) Uani d 1 . .
H H55 -0.102(4) -0.321(2) 0.2511(14) 0.020(7) Uiso d 1 . .
C C56 -0.0046(3) -0.16774(18) 0.27189(10) 0.0199(4) Uani d 1 . .
C C57 0.0248(4) -0.06939(19) 0.32257(11) 0.0276(5) Uani d 1 . .
H H57 0.0696 -0.0094 0.3060 0.041 Uiso calc 1 . .
H H57A 0.1089 -0.0766 0.3588 0.041 Uiso calc 1 . .
H H57B -0.0849 -0.0578 0.3360 0.041 Uiso calc 1 . .
C C58 0.0511(3) -0.17448(18) 0.21614(10) 0.0210(4) Uani d 1 . .
H H58 0.0292 -0.2419 0.1885 0.025 Uiso calc 1 . .
C C59 0.1404(3) -0.08952(18) 0.19445(10) 0.0208(4) Uani d 1 . .
H H59 0.1721 -0.0222 0.2221 0.025 Uiso calc 1 . .
C C60 0.1803(3) -0.10284(18) 0.13591(10) 0.0199(4) Uani d 1 . .
H H60 0.1514 -0.1715 0.1097 0.024 Uiso calc 1 . .
C C61 0.2635(3) -0.02072(17) 0.10992(10) 0.0188(4) Uani d 1 . .
C C62 0.3035(3) 0.08923(19) 0.14935(11) 0.0251(5) Uani d 1 . .
H H62 0.3649 0.1354 0.1271 0.038 Uiso calc 1 . .
H H62A 0.3765 0.0899 0.1899 0.038 Uiso calc 1 . .
H H62B 0.1953 0.1143 0.1568 0.038 Uiso calc 1 . .
C C63 0.2952(3) -0.04614(17) 0.04986(10) 0.0188(4) Uani d 1 . .
H H63 0.2568 -0.1166 0.0271 0.023 Uiso calc 1 . .
C C64 0.3813(3) 0.02440(17) 0.01830(10) 0.0192(4) Uani d 1 . .
H H64 0.4310 0.0927 0.0424 0.023 Uiso calc 1 . .
C C65 0.3976(3) 0.00147(17) -0.04339(10) 0.0194(4) Uani d 1 . .
H H65 0.3428 -0.0642 -0.0698 0.023 Uiso calc 1 . .
C C66 0.4971(3) 0.07606(16) -0.06868(10) 0.0193(4) Uani d 1 . .
H H66 0.5494 0.1397 -0.0396 0.023 Uiso calc 1 . .
C C67 0.5273(3) 0.06840(16) -0.12869(10) 0.0176(4) Uani d 1 . .
C C68 0.4505(3) -0.02354(17) -0.18214(10) 0.0211(4) Uani d 1 . .
H H68 0.5429 -0.0607 -0.1957 0.032 Uiso calc 1 . .
H H68A 0.3906 0.0015 -0.2177 0.032 Uiso calc 1 . .
H H68B 0.3678 -0.0715 -0.1680 0.032 Uiso calc 1 . .
C C69 0.6445(3) 0.15355(17) -0.13978(10) 0.0187(4) Uani d 1 . .
H H69 0.6980 0.2070 -0.1038 0.022 Uiso calc 1 . .
C C70 0.6864(3) 0.16551(17) -0.19577(10) 0.0185(4) Uani d 1 . .
H H70 0.6323 0.1159 -0.2335 0.022 Uiso calc 1 . .
C C71 0.8121(3) 0.25271(16) -0.19877(10) 0.0180(4) Uani d 1 . .
H H71 0.8692 0.2973 -0.1596 0.022 Uiso calc 1 . .
C C72 0.8572(3) 0.27751(16) -0.25175(10) 0.0177(4) Uani d 1 . .
C C73 0.7748(3) 0.2182(2) -0.31777(11) 0.0270(5) Uani d 1 . .
H H73 0.8586 0.1794 -0.3367 0.041 Uiso calc 1 . .
H H73A 0.7390 0.2680 -0.3434 0.041 Uiso calc 1 . .
H H73B 0.6732 0.1688 -0.3161 0.041 Uiso calc 1 . .
C C74 0.9945(3) 0.36687(18) -0.24746(10) 0.0207(4) Uani d 1 . .
O O10 1.0417(3) 0.38475(15) -0.29512(8) 0.0304(4) Uani d 1 . .
C C75 1.0780(3) 0.43707(18) -0.18270(11) 0.0241(4) Uani d 1 . .
H H75 0.9875 0.4679 -0.1623 0.029 Uiso calc 1 . .
H H75A 1.1330 0.3940 -0.1553 0.029 Uiso calc 1 . .
C C76 1.2134(3) 0.52473(17) -0.18927(10) 0.0186(4) Uani d 1 . .
C C77 1.3773(3) 0.4965(2) -0.20645(12) 0.0266(5) Uani d 1 . .
C C78 1.4793(3) 0.5643(2) -0.24083(14) 0.0336(6) Uani d 1 . .
H H78 1.6044 0.5647 -0.2264 0.040 Uiso calc 1 . .
H H78A 1.4507 0.5324 -0.2867 0.040 Uiso calc 1 . .
C C79 1.4446(3) 0.6759(2) -0.23067(11) 0.0285(5) Uani d 1 . .
H H79 1.4862 0.7094 -0.1849 0.034 Uiso calc 1 . .
C C80 1.2504(3) 0.67632(19) -0.24571(11) 0.0253(5) Uani d 1 . .
H H80 1.2048 0.6366 -0.2896 0.030 Uiso calc 1 . .
H H80A 1.2294 0.7497 -0.2433 0.030 Uiso calc 1 . .
C C81 1.1505(3) 0.62773(17) -0.20071(11) 0.0206(4) Uani d 1 . .
O O11 1.3718(2) 0.54447(13) -0.14144(8) 0.0254(3) Uani d 1 . .
C C82 1.4153(4) 0.3847(2) -0.21588(17) 0.0436(7) Uani d 1 . .
H H82 1.5395 0.3857 -0.2019 0.065 Uiso calc 1 . .
H H82A 1.3816 0.3504 -0.2608 0.065 Uiso calc 1 . .
H H82B 1.3494 0.3459 -0.1911 0.065 Uiso calc 1 . .
O O12 1.5389(3) 0.73428(19) -0.26641(10) 0.0461(6) Uani d 1 . .
H H96 1.5033 0.7090 -0.3052 0.069 Uiso calc 1 . .
C C83 0.9575(3) 0.6109(2) -0.22997(14) 0.0325(5) Uani d 1 . .
H H83 0.9252 0.6774 -0.2382 0.049 Uiso calc 1 . .
H H83A 0.8890 0.5863 -0.2007 0.049 Uiso calc 1 . .
H H83B 0.9350 0.5582 -0.2698 0.049 Uiso calc 1 . .
C C84 1.1739(3) 0.70476(19) -0.13638(12) 0.0271(5) Uani d 1 . .
H H84 1.1305 0.7695 -0.1425 0.041 Uiso calc 1 . .
H H84A 1.2971 0.7213 -0.1170 0.041 Uiso calc 1 . .
H H84B 1.1091 0.6725 -0.1086 0.041 Uiso calc 1 . .
O O13 0.7602(3) 0.36760(16) 0.22348(9) 0.0364(4) Uani d 1 . .
C C85 0.9387(4) 0.4087(3) 0.24665(15) 0.0413(6) Uani d 1 . .
H H85 0.9680 0.4721 0.2299 0.050 Uiso calc 1 . .
H H85A 1.0088 0.3559 0.2300 0.050 Uiso calc 1 . .
C C86 0.9893(4) 0.4375(3) 0.31788(15) 0.0407(6) Uani d 1 . .
H H86 0.9245 0.4920 0.3348 0.061 Uiso calc 1 . .
H H86A 1.1138 0.4640 0.3300 0.061 Uiso calc 1 . .
H H86B 0.9625 0.3751 0.3350 0.061 Uiso calc 1 . .
C C87 0.6478(4) 0.4440(2) 0.23459(15) 0.0391(6) Uani d 1 . .
H H87 0.6731 0.5006 0.2118 0.047 Uiso calc 1 . .
H H87A 0.6661 0.4759 0.2803 0.047 Uiso calc 1 . .
C C88 0.4639(4) 0.3903(3) 0.21151(14) 0.0391(6) Uani d 1 . .
H H88 0.4461 0.3602 0.1660 0.059 Uiso calc 1 . .
H H88A 0.3852 0.4415 0.2194 0.059 Uiso calc 1 . .
H H88B 0.4401 0.3341 0.2340 0.059 Uiso calc 1 . .
O O14 -0.0645(2) 0.50808(14) 0.53382(8) 0.0268(3) Uani d 1 . .
C C89 0.1206(4) 0.5188(3) 0.53735(18) 0.0426(7) Uani d 1 . .
H H89 0.1739 0.5895 0.5628 0.051 Uiso calc 1 . .
H H89A 0.1453 0.5145 0.4942 0.051 Uiso calc 1 . .
C C90 0.2036(4) 0.4389(3) 0.56528(18) 0.0471(7) Uani d 1 . .
H H90 0.1976 0.4503 0.6103 0.071 Uiso calc 1 . .
H H90A 0.3252 0.4451 0.5604 0.071 Uiso calc 1 . .
H H90B 0.1431 0.3685 0.5436 0.071 Uiso calc 1 . .
C C91 -0.1120(4) 0.5357(2) 0.59371(13) 0.0336(5) Uani d 1 . .
H H91 -0.0683 0.6108 0.6128 0.040 Uiso calc 1 . .
H H91A -0.0611 0.4931 0.6223 0.040 Uiso calc 1 . .
C C92 -0.3059(4) 0.5155(3) 0.58480(15) 0.0382(6) Uani d 1 . .
H H92 -0.3551 0.5590 0.5571 0.057 Uiso calc 1 . .
H H92A -0.3412 0.5331 0.6259 0.057 Uiso calc 1 . .
H H92B -0.3482 0.4411 0.5655 0.057 Uiso calc 1 . .

loop_
_atom_site_aniso_label
_atom_site_aniso_U_11
_atom_site_aniso_U_22
_atom_site_aniso_U_33
_atom_site_aniso_U_12
_atom_site_aniso_U_13
_atom_site_aniso_U_23
C1 0.0205(9) 0.0169(9) 0.0166(9) 0.0015(7) 0.0037(7) 0.0027(7)
C2 0.0190(9) 0.0227(10) 0.0180(9) 0.0010(8) 0.0055(7) 0.0036(8)
C3 0.0219(10) 0.0212(10) 0.0225(10) 0.0049(8) 0.0057(8) 0.0021(8)
C4 0.0249(10) 0.0184(10) 0.0168(9) 0.0004(8) 0.0057(8) -0.0004(7)
C5 0.0231(10) 0.0207(10) 0.0175(9) 0.0018(8) 0.0030(8) 0.0021(8)
C6 0.0214(10) 0.0212(10) 0.0171(9) 0.0043(8) 0.0048(8) 0.0047(8)
O1 0.0227(8) 0.0271(8) 0.0210(8) -0.0034(6) 0.0068(6) -0.0022(6)
C7 0.0262(11) 0.0437(15) 0.0239(11) 0.0118(10) 0.0041(9) 0.0113(10)
O2 0.0282(8) 0.0291(9) 0.0192(8) 0.0011(7) 0.0066(6) -0.0062(6)
C8 0.0282(11) 0.0318(12) 0.0193(10) 0.0100(9) 0.0054(9) 0.0002(9)
O3 0.0286(9) 0.0394(10) 0.0263(9) 0.0044(8) 0.0082(7) 0.0010(7)
C9 0.0346(14) 0.0570(19) 0.0260(13) 0.0107(13) 0.0082(10) -0.0136(12)
C10 0.0215(10) 0.0348(13) 0.0253(11) 0.0068(9) 0.0048(8) 0.0077(9)
C11 0.0354(12) 0.0198(10) 0.0236(10) 0.0050(9) 0.0064(9) 0.0066(8)
C12 0.0211(10) 0.0204(10) 0.0188(9) 0.0037(8) 0.0026(8) 0.0044(7)
C13 0.0233(10) 0.0223(10) 0.0183(10) 0.0030(8) 0.0060(8) 0.0040(8)
C14 0.0228(10) 0.0200(10) 0.0172(9) 0.0043(8) 0.0061(8) 0.0042(8)
C15 0.0394(13) 0.0221(11) 0.0204(10) 0.0039(9) 0.0104(9) 0.0028(8)
C16 0.0263(11) 0.0224(11) 0.0188(10) 0.0037(8) 0.0080(8) 0.0043(8)
C17 0.0230(10) 0.0248(11) 0.0209(10) 0.0048(8) 0.0075(8) 0.0060(8)
C18 0.0231(10) 0.0242(11) 0.0209(10) 0.0047(8) 0.0077(8) 0.0063(8)
C19 0.0187(9) 0.0224(10) 0.0221(10) 0.0037(8) 0.0054(8) 0.0062(8)
C20 0.0323(12) 0.0271(12) 0.0218(11) -0.0018(9) 0.0079(9) 0.0030(9)
C21 0.0197(9) 0.0221(10) 0.0214(10) 0.0021(8) 0.0061(8) 0.0057(8)
C22 0.0202(10) 0.0221(10) 0.0222(10) 0.0044(8) 0.0064(8) 0.0058(8)
C23 0.0207(10) 0.0198(10) 0.0222(10) 0.0017(8) 0.0056(8) 0.0050(8)
C24 0.0185(9) 0.0192(10) 0.0219(10) 0.0022(8) 0.0044(8) 0.0046(8)
C25 0.0173(9) 0.0184(10) 0.0202(10) 0.0033(7) 0.0041(7) 0.0062(8)
C26 0.0206(10) 0.0227(10) 0.0212(10) -0.0013(8) 0.0037(8) 0.0040(8)
C27 0.0207(10) 0.0209(10) 0.0185(9) 0.0029(8) 0.0032(8) 0.0046(8)
C28 0.0204(10) 0.0179(10) 0.0187(9) 0.0010(8) 0.0048(8) 0.0048(7)
C29 0.0196(9) 0.0198(10) 0.0165(9) 0.0024(8) 0.0037(7) 0.0034(7)
C30 0.0211(10) 0.0214(10) 0.0168(9) 0.0015(8) 0.0029(7) 0.0047(8)
C31 0.0308(12) 0.0282(12) 0.0183(10) -0.0041(9) 0.0041(9) 0.0033(9)
C32 0.0221(10) 0.0215(10) 0.0198(10) -0.0012(8) 0.0047(8) 0.0053(8)
O4 0.0376(10) 0.0336(10) 0.0221(8) -0.0068(8) 0.0012(7) 0.0128(7)
C33 0.0257(11) 0.0278(11) 0.0181(10) -0.0029(9) 0.0017(8) 0.0048(8)
C34 0.0225(10) 0.0176(10) 0.0179(9) 0.0012(8) 0.0023(8) 0.0003(7)
C35 0.0330(12) 0.0180(10) 0.0253(11) 0.0040(9) 0.0048(9) 0.0009(8)
C36 0.0499(16) 0.0187(11) 0.0322(13) -0.0010(10) 0.0100(11) 0.0044(9)
C37 0.0361(13) 0.0272(12) 0.0287(12) -0.0128(10) 0.0099(10) -0.0017(9)
C38 0.0285(12) 0.0277(12) 0.0275(12) -0.0014(9) 0.0084(9) -0.0042(9)
C39 0.0249(11) 0.0213(11) 0.0250(11) 0.0041(8) 0.0034(9) -0.0024(8)
O5 0.0292(8) 0.0196(8) 0.0217(8) 0.0006(6) 0.0022(6) -0.0037(6)
C40 0.0397(15) 0.0350(14) 0.0436(16) 0.0164(12) 0.0033(12) 0.0024(12)
O6 0.0555(13) 0.0442(12) 0.0335(10) -0.0245(10) 0.0172(10) -0.0019(9)
C41 0.0307(12) 0.0324(13) 0.0327(13) 0.0105(10) -0.0017(10) -0.0003(10)
C42 0.0389(14) 0.0220(12) 0.0368(14) 0.0067(10) 0.0038(11) -0.0040(10)
C43 0.0200(9) 0.0158(9) 0.0184(9) 0.0008(7) 0.0073(8) 0.0028(7)
C44 0.0220(10) 0.0172(10) 0.0195(9) 0.0031(8) 0.0068(8) 0.0035(7)
C45 0.0301(11) 0.0187(10) 0.0163(9) 0.0044(8) 0.0038(8) 0.0012(8)
C46 0.0316(11) 0.0183(10) 0.0150(9) 0.0058(8) 0.0110(8) 0.0008(7)
C47 0.0238(10) 0.0196(10) 0.0196(10) 0.0048(8) 0.0084(8) 0.0039(8)
C48 0.0201(10) 0.0219(10) 0.0163(9) 0.0022(8) 0.0058(7) 0.0020(8)
O7 0.0280(8) 0.0169(7) 0.0253(8) 0.0032(6) 0.0074(6) 0.0064(6)
C49 0.0225(11) 0.0316(12) 0.0298(11) 0.0046(9) 0.0060(9) 0.0082(9)
O8 0.0445(10) 0.0207(8) 0.0187(8) 0.0091(7) 0.0148(7) 0.0022(6)
C50 0.0273(11) 0.0302(12) 0.0173(10) 0.0060(9) 0.0088(8) 0.0027(8)
O9 0.0650(14) 0.0318(10) 0.0275(9) -0.0058(9) 0.0231(9) 0.0020(8)
C51 0.0470(15) 0.0369(14) 0.0189(11) 0.0181(12) 0.0116(10) 0.0009(10)
C52 0.0226(11) 0.0287(12) 0.0292(11) -0.0025(9) 0.0072(9) -0.0037(9)
C53 0.0300(12) 0.0404(14) 0.0193(10) 0.0115(10) 0.0046(9) 0.0082(9)
C54 0.0237(10) 0.0183(10) 0.0205(10) 0.0014(8) 0.0057(8) 0.0035(8)
C55 0.0255(10) 0.0200(10) 0.0190(10) 0.0022(8) 0.0100(8) 0.0027(8)
C56 0.0226(10) 0.0203(10) 0.0186(10) 0.0037(8) 0.0083(8) 0.0048(8)
C57 0.0404(13) 0.0213(11) 0.0228(11) 0.0039(9) 0.0135(10) 0.0034(8)
C58 0.0249(10) 0.0205(10) 0.0180(9) 0.0013(8) 0.0080(8) 0.0033(8)
C59 0.0230(10) 0.0222(10) 0.0184(10) 0.0020(8) 0.0068(8) 0.0062(8)
C60 0.0217(10) 0.0203(10) 0.0183(10) 0.0019(8) 0.0054(8) 0.0049(8)
C61 0.0200(9) 0.0213(10) 0.0168(9) 0.0031(8) 0.0051(7) 0.0070(8)
C62 0.0317(12) 0.0235(11) 0.0197(10) 0.0005(9) 0.0090(9) 0.0029(8)
C63 0.0202(9) 0.0173(10) 0.0187(10) 0.0003(7) 0.0060(8) 0.0036(7)
C64 0.0207(10) 0.0187(10) 0.0191(10) 0.0015(8) 0.0058(8) 0.0058(8)
C65 0.0223(10) 0.0174(10) 0.0194(10) 0.0016(8) 0.0063(8) 0.0055(8)
C66 0.0247(10) 0.0145(9) 0.0180(9) -0.0008(8) 0.0059(8) 0.0029(7)
C67 0.0204(9) 0.0150(9) 0.0186(9) 0.0028(7) 0.0055(7) 0.0047(7)
C68 0.0235(10) 0.0206(10) 0.0173(9) -0.0013(8) 0.0057(8) 0.0013(8)
C69 0.0215(10) 0.0150(9) 0.0189(9) -0.0009(7) 0.0055(8) 0.0032(7)
C70 0.0209(9) 0.0171(9) 0.0177(9) 0.0016(8) 0.0052(8) 0.0039(7)
C71 0.0223(10) 0.0154(9) 0.0168(9) 0.0026(8) 0.0051(7) 0.0035(7)
C72 0.0187(9) 0.0169(9) 0.0172(9) 0.0001(7) 0.0037(7) 0.0043(7)
C73 0.0284(11) 0.0320(12) 0.0168(10) -0.0053(9) 0.0023(8) 0.0038(9)
C74 0.0247(10) 0.0186(10) 0.0183(9) -0.0003(8) 0.0043(8) 0.0048(8)
O10 0.0391(10) 0.0304(9) 0.0194(8) -0.0087(7) 0.0095(7) 0.0051(7)
C75 0.0306(11) 0.0196(10) 0.0200(10) -0.0058(9) 0.0055(8) 0.0044(8)
C76 0.0181(9) 0.0164(9) 0.0194(9) -0.0018(7) 0.0020(7) 0.0035(7)
C77 0.0216(10) 0.0263(12) 0.0296(12) 0.0051(9) 0.0029(9) 0.0007(9)
C78 0.0206(11) 0.0378(14) 0.0401(14) -0.0019(10) 0.0122(10) 0.0019(11)
C79 0.0270(11) 0.0311(12) 0.0226(11) -0.0145(9) 0.0052(9) 0.0057(9)
C80 0.0304(11) 0.0201(10) 0.0223(10) -0.0050(8) -0.0009(8) 0.0077(8)
C81 0.0205(10) 0.0184(10) 0.0224(10) 0.0018(8) 0.0022(8) 0.0053(8)
O11 0.0242(8) 0.0222(8) 0.0261(8) 0.0031(6) -0.0038(6) 0.0034(6)
C82 0.0436(16) 0.0327(15) 0.0516(18) 0.0186(12) 0.0038(13) -0.0017(12)
O12 0.0517(13) 0.0497(13) 0.0286(9) -0.0286(10) 0.0113(9) 0.0079(9)
C83 0.0216(11) 0.0337(13) 0.0379(14) 0.0044(10) -0.0029(9) 0.0040(10)
C84 0.0320(12) 0.0223(11) 0.0259(11) 0.0080(9) 0.0043(9) 0.0013(9)
O13 0.0429(11) 0.0314(10) 0.0326(10) 0.0050(8) 0.0067(8) 0.0021(8)
C85 0.0424(16) 0.0377(15) 0.0426(16) 0.0000(12) 0.0112(13) 0.0072(12)
C86 0.0404(15) 0.0337(14) 0.0432(16) 0.0011(12) 0.0021(12) 0.0041(12)
C87 0.0471(16) 0.0283(13) 0.0396(15) 0.0058(12) 0.0068(12) 0.0026(11)
C88 0.0449(16) 0.0419(16) 0.0284(13) 0.0077(12) 0.0020(11) 0.0065(11)
O14 0.0264(8) 0.0269(9) 0.0272(8) 0.0064(7) 0.0040(7) 0.0060(7)
C89 0.0277(13) 0.0389(16) 0.062(2) 0.0034(11) 0.0095(13) 0.0142(14)
C90 0.0340(15) 0.0497(19) 0.056(2) 0.0115(13) 0.0037(13) 0.0094(15)
C91 0.0371(14) 0.0363(14) 0.0253(12) 0.0054(11) 0.0027(10) 0.0042(10)
C92 0.0393(15) 0.0414(15) 0.0368(14) 0.0092(12) 0.0165(12) 0.0059(11)

loop_
_atom_type_symbol
_atom_type_description
_atom_type_scat_dispersion_real
_atom_type_scat_dispersion_imag
_atom_type_scat_source
C C -0.0001 0.0005 'International Tables Vol C Tables 4.2.6.8 and 6.1.1.4'
H H 0.0000 0.0000 'International Tables Vol C Tables 4.2.6.8 and 6.1.1.4'
O O 0.0017 0.0018 'International Tables Vol C Tables 4.2.6.8 and 6.1.1.4'

loop_
_geom_angle_atom_site_label_1
_geom_angle_atom_site_label_2
_geom_angle_atom_site_label_3
_geom_angle_site_symmetry_1
_geom_angle_site_symmetry_3
_geom_angle
_geom_angle_publ_flag
C12 C1 C2 . . 121.40(19) ?
C12 C1 C6 . . 119.9(2) ?
C2 C1 C6 . . 118.69(18) ?
O1 C2 C7 . . 109.74(19) ?
O1 C2 C3 . . 104.37(17) ?
C7 C2 C3 . . 110.44(19) ?
O1 C2 C1 . . 109.83(18) ?
C7 C2 C1 . . 112.26(18) ?
C3 C2 C1 . . 109.91(18) ?
C4 C3 C2 . . 111.30(18) ?
C4 C3 H3 . . 109.4 ?
C2 C3 H3 . . 109.4 ?
C4 C3 H3A . . 109.4 ?
C2 C3 H3A . . 109.4 ?
H3 C3 H3A . . 108.0 ?
O2 C4 C5 . . 105.19(17) ?
O2 C4 C3 . . 110.47(18) ?
C5 C4 C3 . . 110.51(18) ?
O2 C4 H4 . . 110.2 ?
C5 C4 H4 . . 110.2 ?
C3 C4 H4 . . 110.2 ?
C4 C5 C6 . . 113.71(18) ?
C4 C5 H5 . . 108.8 ?
C6 C5 H5 . . 108.8 ?
C4 C5 H5A . . 108.8 ?
C6 C5 H5A . . 108.8 ?
H5 C5 H5A . . 107.7 ?
C10 C6 C11 . . 108.56(19) ?
C10 C6 C1 . . 111.27(18) ?
C11 C6 C1 . . 110.55(18) ?
C10 C6 C5 . . 107.64(18) ?
C11 C6 C5 . . 110.72(18) ?
C1 C6 C5 . . 108.07(17) ?
C2 O1 H93 . . 109.5 ?
C2 C7 H7 . . 109.5 ?
C2 C7 H7A . . 109.5 ?
H7 C7 H7A . . 109.5 ?
C2 C7 H7B . . 109.5 ?
H7 C7 H7B . . 109.5 ?
H7A C7 H7B . . 109.5 ?
C8 O2 C4 . . 117.30(18) ?
O3 C8 O2 . . 124.4(2) ?
O3 C8 C9 . . 125.0(2) ?
O2 C8 C9 . . 110.6(2) ?
C8 C9 H9 . . 109.5 ?
C8 C9 H9A . . 109.5 ?
H9 C9 H9A . . 109.5 ?
C8 C9 H9B . . 109.5 ?
H9 C9 H9B . . 109.5 ?
H9A C9 H9B . . 109.5 ?
C6 C10 H10 . . 109.5 ?
C6 C10 H10A . . 109.5 ?
H10 C10 H10A . . 109.5 ?
C6 C10 H10B . . 109.5 ?
H10 C10 H10B . . 109.5 ?
H10A C10 H10B . . 109.5 ?
C6 C11 H11 . . 109.5 ?
C6 C11 H11A . . 109.5 ?
H11 C11 H11A . . 109.5 ?
C6 C11 H11B . . 109.5 ?
H11 C11 H11B . . 109.5 ?
H11A C11 H11B . . 109.5 ?
C1 C12 C13 . . 177.3(2) ?
C12 C13 C14 . . 125.0(2) ?
C12 C13 H13 . . 118.1(18) ?
C14 C13 H13 . . 116.8(17) ?
C16 C14 C13 . . 118.4(2) ?
C16 C14 C15 . . 123.8(2) ?
C13 C14 C15 . . 117.74(19) ?
C14 C15 H15 . . 109.5 ?
C14 C15 H15A . . 109.5 ?
H15 C15 H15A . . 109.5 ?
C14 C15 H15B . . 109.5 ?
H15 C15 H15B . . 109.5 ?
H15A C15 H15B . . 109.5 ?
C14 C16 C17 . . 126.0(2) ?
C14 C16 H16 . . 117.0 ?
C17 C16 H16 . . 117.0 ?
C18 C17 C16 . . 123.4(2) ?
C18 C17 H17 . . 118.3 ?
C16 C17 H17 . . 118.3 ?
C17 C18 C19 . . 125.1(2) ?
C17 C18 H18 . . 117.4 ?
C19 C18 H18 . . 117.4 ?
C21 C19 C18 . . 119.0(2) ?
C21 C19 C20 . . 123.1(2) ?
C18 C19 C20 . . 117.8(2) ?
C19 C20 H20 . . 109.5 ?
C19 C20 H20A . . 109.5 ?
H20 C20 H20A . . 109.5 ?
C19 C20 H20B . . 109.5 ?
H20 C20 H20B . . 109.5 ?
H20A C20 H20B . . 109.5 ?
C19 C21 C22 . . 125.8(2) ?
C19 C21 H21 . . 117.1 ?
C22 C21 H21 . . 117.1 ?
C23 C22 C21 . . 125.0(2) ?
C23 C22 H22 . . 117.5 ?
C21 C22 H22 . . 117.5 ?
C22 C23 C24 . . 120.4(2) ?
C22 C23 H23 . . 119.8 ?
C24 C23 H23 . . 119.8 ?
C25 C24 C23 . . 129.0(2) ?
C25 C24 H24 . . 115.5 ?
C23 C24 H24 . . 115.5 ?
C24 C25 C27 . . 117.3(2) ?
C24 C25 C26 . . 123.5(2) ?
C27 C25 C26 . . 119.09(19) ?
C25 C26 H26 . . 109.5 ?
C25 C26 H26A . . 109.5 ?
H26 C26 H26A . . 109.5 ?
C25 C26 H26B . . 109.5 ?
H26 C26 H26B . . 109.5 ?
H26A C26 H26B . . 109.5 ?
C28 C27 C25 . . 126.8(2) ?
C28 C27 H27 . . 116.6 ?
C25 C27 H27 . . 116.6 ?
C27 C28 C29 . . 120.6(2) ?
C27 C28 H28 . . 119.7 ?
C29 C28 H28 . . 119.7 ?
C30 C29 C28 . . 126.0(2) ?
C30 C29 H29 . . 117.0 ?
C28 C29 H29 . . 117.0 ?
C29 C30 C32 . . 119.7(2) ?
C29 C30 C31 . . 124.6(2) ?
C32 C30 C31 . . 115.66(19) ?
C30 C31 H31 . . 109.5 ?
C30 C31 H31A . . 109.5 ?
H31 C31 H31A . . 109.5 ?
C30 C31 H31B . . 109.5 ?
H31 C31 H31B . . 109.5 ?
H31A C31 H31B . . 109.5 ?
O4 C32 C30 . . 120.2(2) ?
O4 C32 C33 . . 119.6(2) ?
C30 C32 C33 . . 120.25(19) ?
C34 C33 C32 . . 111.39(18) ?
C34 C33 H33 . . 109.4 ?
C32 C33 H33 . . 109.4 ?
C34 C33 H33A . . 109.4 ?
C32 C33 H33A . . 109.4 ?
H33 C33 H33A . . 108.0 ?
O5 C34 C35 . . 59.40(14) ?
O5 C34 C33 . . 114.21(18) ?
C35 C34 C33 . . 118.6(2) ?
O5 C34 C39 . . 112.22(18) ?
C35 C34 C39 . . 121.4(2) ?
C33 C34 C39 . . 116.5(2) ?
O5 C35 C34 . . 59.70(14) ?
O5 C35 C40 . . 113.8(2) ?
C34 C35 C40 . . 123.2(2) ?
O5 C35 C36 . . 115.1(2) ?
C34 C35 C36 . . 119.6(2) ?
C40 C35 C36 . . 113.4(2) ?
C35 C36 C37 . . 114.2(2) ?
C35 C36 H36 . . 108.7 ?
C37 C36 H36 . . 108.7 ?
C35 C36 H36A . . 108.7 ?
C37 C36 H36A . . 108.7 ?
H36 C36 H36A . . 107.6 ?
O6 C37 C38 . . 112.0(2) ?
O6 C37 C36 . . 110.7(3) ?
C38 C37 C36 . . 109.9(2) ?
O6 C37 H37 . . 108.0 ?
C38 C37 H37 . . 108.0 ?
C36 C37 H37 . . 108.0 ?
C37 C38 C39 . . 114.0(2) ?
C37 C38 H38 . . 108.7 ?
C39 C38 H38 . . 108.7 ?
C37 C38 H38A . . 108.7 ?
C39 C38 H38A . . 108.7 ?
H38 C38 H38A . . 107.6 ?
C38 C39 C41 . . 110.9(2) ?
C38 C39 C42 . . 106.2(2) ?
C41 C39 C42 . . 107.7(2) ?
C38 C39 C34 . . 111.5(2) ?
C41 C39 C34 . . 107.98(19) ?
C42 C39 C34 . . 112.5(2) ?
C35 O5 C34 . . 60.90(14) ?
C35 C40 H40 . . 109.5 ?
C35 C40 H40A . . 109.5 ?
H40 C40 H40A . . 109.5 ?
C35 C40 H40B . . 109.5 ?
H40 C40 H40B . . 109.5 ?
H40A C40 H40B . . 109.5 ?
C37 O6 H94 . . 109.5 ?
C39 C41 H41 . . 109.5 ?
C39 C41 H41A . . 109.5 ?
H41 C41 H41A . . 109.5 ?
C39 C41 H41B . . 109.5 ?
H41 C41 H41B . . 109.5 ?
H41A C41 H41B . . 109.5 ?
C39 C42 H42 . . 109.5 ?
C39 C42 H42A . . 109.5 ?
H42 C42 H42A . . 109.5 ?
C39 C42 H42B . . 109.5 ?
H42 C42 H42B . . 109.5 ?
H42A C42 H42B . . 109.5 ?
C54 C43 C44 . . 120.2(2) ?
C54 C43 C48 . . 120.9(2) ?
C44 C43 C48 . . 118.75(17) ?
O7 C44 C49 . . 110.42(18) ?
O7 C44 C43 . . 106.09(17) ?
C49 C44 C43 . . 111.84(18) ?
O7 C44 C45 . . 109.56(17) ?
C49 C44 C45 . . 108.72(19) ?
C43 C44 C45 . . 110.19(17) ?
C46 C45 C44 . . 112.12(18) ?
C46 C45 H45 . . 109.2 ?
C44 C45 H45 . . 109.2 ?
C46 C45 H45A . . 109.2 ?
C44 C45 H45A . . 109.2 ?
H45 C45 H45A . . 107.9 ?
O8 C46 C45 . . 107.48(18) ?
O8 C46 C47 . . 106.00(17) ?
C45 C46 C47 . . 110.93(17) ?
O8 C46 H46 . . 110.8 ?
C45 C46 H46 . . 110.8 ?
C47 C46 H46 . . 110.8 ?
C46 C47 C48 . . 112.64(18) ?
C46 C47 H47 . . 109.1 ?
C48 C47 H47 . . 109.1 ?
C46 C47 H47A . . 109.1 ?
C48 C47 H47A . . 109.1 ?
H47 C47 H47A . . 107.8 ?
C53 C48 C47 . . 108.05(19) ?
C53 C48 C43 . . 110.60(18) ?
C47 C48 C43 . . 109.20(17) ?
C53 C48 C52 . . 108.4(2) ?
C47 C48 C52 . . 110.32(18) ?
C43 C48 C52 . . 110.26(19) ?
C44 O7 H95 . . 109.5 ?
C44 C49 H49 . . 109.5 ?
C44 C49 H49A . . 109.5 ?
H49 C49 H49A . . 109.5 ?
C44 C49 H49B . . 109.5 ?
H49 C49 H49B . . 109.5 ?
H49A C49 H49B . . 109.5 ?
C50 O8 C46 . . 118.74(18) ?
O9 C50 O8 . . 124.1(2) ?
O9 C50 C51 . . 125.0(2) ?
O8 C50 C51 . . 110.9(2) ?
C50 C51 H51 . . 109.5 ?
C50 C51 H51A . . 109.5 ?
H51 C51 H51A . . 109.5 ?
C50 C51 H51B . . 109.5 ?
H51 C51 H51B . . 109.5 ?
H51A C51 H51B . . 109.5 ?
C48 C52 H52 . . 109.5 ?
C48 C52 H52A . . 109.5 ?
H52 C52 H52A . . 109.5 ?
C48 C52 H52B . . 109.5 ?
H52 C52 H52B . . 109.5 ?
H52A C52 H52B . . 109.5 ?
C48 C53 H53 . . 109.5 ?
C48 C53 H53A . . 109.5 ?
H53 C53 H53A . . 109.5 ?
C48 C53 H53B . . 109.5 ?
H53 C53 H53B . . 109.5 ?
H53A C53 H53B . . 109.5 ?
C43 C54 C55 . . 178.4(2) ?
C54 C55 C56 . . 125.0(2) ?
C54 C55 H55 . . 124.3(18) ?
C56 C55 H55 . . 110.7(18) ?
C58 C56 C55 . . 118.2(2) ?
C58 C56 C57 . . 124.3(2) ?
C55 C56 C57 . . 117.42(19) ?
C56 C57 H57 . . 109.5 ?
C56 C57 H57A . . 109.5 ?
H57 C57 H57A . . 109.5 ?
C56 C57 H57B . . 109.5 ?
H57 C57 H57B . . 109.5 ?
H57A C57 H57B . . 109.5 ?
C56 C58 C59 . . 126.6(2) ?
C56 C58 H58 . . 116.7 ?
C59 C58 H58 . . 116.7 ?
C60 C59 C58 . . 122.1(2) ?
C60 C59 H59 . . 119.0 ?
C58 C59 H59 . . 119.0 ?
C59 C60 C61 . . 125.3(2) ?
C59 C60 H60 . . 117.3 ?
C61 C60 H60 . . 117.3 ?
C63 C61 C60 . . 118.6(2) ?
C63 C61 C62 . . 123.04(19) ?
C60 C61 C62 . . 118.29(19) ?
C61 C62 H62 . . 109.5 ?
C61 C62 H62A . . 109.5 ?
H62 C62 H62A . . 109.5 ?
C61 C62 H62B . . 109.5 ?
H62 C62 H62B . . 109.5 ?
H62A C62 H62B . . 109.5 ?
C61 C63 C64 . . 125.5(2) ?
C61 C63 H63 . . 117.2 ?
C64 C63 H63 . . 117.2 ?
C65 C64 C63 . . 125.2(2) ?
C65 C64 H64 . . 117.4 ?
C63 C64 H64 . . 117.4 ?
C64 C65 C66 . . 120.1(2) ?
C64 C65 H65 . . 119.9 ?
C66 C65 H65 . . 119.9 ?
C67 C66 C65 . . 129.0(2) ?
C67 C66 H66 . . 115.5 ?
C65 C66 H66 . . 115.5 ?
C66 C67 C69 . . 116.88(19) ?
C66 C67 C68 . . 123.76(19) ?
C69 C67 C68 . . 119.33(18) ?
C67 C68 H68 . . 109.5 ?
C67 C68 H68A . . 109.5 ?
H68 C68 H68A . . 109.5 ?
C67 C68 H68B . . 109.5 ?
H68 C68 H68B . . 109.5 ?
H68A C68 H68B . . 109.5 ?
C70 C69 C67 . . 127.2(2) ?
C70 C69 H69 . . 116.4 ?
C67 C69 H69 . . 116.4 ?
C69 C70 C71 . . 120.68(19) ?
C69 C70 H70 . . 119.7 ?
C71 C70 H70 . . 119.7 ?
C72 C71 C70 . . 126.6(2) ?
C72 C71 H71 . . 116.7 ?
C70 C71 H71 . . 116.7 ?
C71 C72 C74 . . 120.63(19) ?
C71 C72 C73 . . 123.8(2) ?
C74 C72 C73 . . 115.55(19) ?
C72 C73 H73 . . 109.5 ?
C72 C73 H73A . . 109.5 ?
H73 C73 H73A . . 109.5 ?
C72 C73 H73B . . 109.5 ?
H73 C73 H73B . . 109.5 ?
H73A C73 H73B . . 109.5 ?
O10 C74 C72 . . 120.2(2) ?
O10 C74 C75 . . 120.1(2) ?
C72 C74 C75 . . 119.72(18) ?
C76 C75 C74 . . 110.98(18) ?
C76 C75 H75 . . 109.4 ?
C74 C75 H75 . . 109.4 ?
C76 C75 H75A . . 109.4 ?
C74 C75 H75A . . 109.4 ?
H75 C75 H75A . . 108.0 ?
O11 C76 C77 . . 59.23(14) ?
O11 C76 C75 . . 114.03(18) ?
C77 C76 C75 . . 118.0(2) ?
O11 C76 C81 . . 112.28(17) ?
C77 C76 C81 . . 121.26(19) ?
C75 C76 C81 . . 117.29(19) ?
O11 C77 C76 . . 59.93(14) ?
O11 C77 C78 . . 115.6(2) ?
C76 C77 C78 . . 119.8(2) ?
O11 C77 C82 . . 114.2(2) ?
C76 C77 C82 . . 122.3(2) ?
C78 C77 C82 . . 113.4(2) ?
C79 C78 C77 . . 113.7(2) ?
C79 C78 H78 . . 108.8 ?
C77 C78 H78 . . 108.8 ?
C79 C78 H78A . . 108.8 ?
C77 C78 H78A . . 108.8 ?
H78 C78 H78A . . 107.7 ?
O12 C79 C78 . . 110.8(2) ?
O12 C79 C80 . . 112.9(2) ?
C78 C79 C80 . . 109.50(19) ?
O12 C79 H79 . . 107.8 ?
C78 C79 H79 . . 107.8 ?
C80 C79 H79 . . 107.8 ?
C79 C80 C81 . . 113.24(19) ?
C79 C80 H80 . . 108.9 ?
C81 C80 H80 . . 108.9 ?
C79 C80 H80A . . 108.9 ?
C81 C80 H80A . . 108.9 ?
H80 C80 H80A . . 107.7 ?
C83 C81 C84 . . 106.6(2) ?
C83 C81 C80 . . 107.16(19) ?
C84 C81 C80 . . 110.80(19) ?
C83 C81 C76 . . 112.50(19) ?
C84 C81 C76 . . 108.33(18) ?
C80 C81 C76 . . 111.35(19) ?
C77 O11 C76 . . 60.85(14) ?
C77 C82 H82 . . 109.5 ?
C77 C82 H82A . . 109.5 ?
H82 C82 H82A . . 109.5 ?
C77 C82 H82B . . 109.5 ?
H82 C82 H82B . . 109.5 ?
H82A C82 H82B . . 109.5 ?
C79 O12 H96 . . 109.5 ?
C81 C83 H83 . . 109.5 ?
C81 C83 H83A . . 109.5 ?
H83 C83 H83A . . 109.5 ?
C81 C83 H83B . . 109.5 ?
H83 C83 H83B . . 109.5 ?
H83A C83 H83B . . 109.5 ?
C81 C84 H84 . . 109.5 ?
C81 C84 H84A . . 109.5 ?
H84 C84 H84A . . 109.5 ?
C81 C84 H84B . . 109.5 ?
H84 C84 H84B . . 109.5 ?
H84A C84 H84B . . 109.5 ?
C85 O13 C87 . . 113.5(2) ?
O13 C85 C86 . . 114.5(3) ?
O13 C85 H85 . . 108.6 ?
C86 C85 H85 . . 108.6 ?
O13 C85 H85A . . 108.6 ?
C86 C85 H85A . . 108.6 ?
H85 C85 H85A . . 107.6 ?
C85 C86 H86 . . 109.5 ?
C85 C86 H86A . . 109.5 ?
H86 C86 H86A . . 109.5 ?
C85 C86 H86B . . 109.5 ?
H86 C86 H86B . . 109.5 ?
H86A C86 H86B . . 109.5 ?
O13 C87 C88 . . 108.6(2) ?
O13 C87 H87 . . 110.0 ?
C88 C87 H87 . . 110.0 ?
O13 C87 H87A . . 110.0 ?
C88 C87 H87A . . 110.0 ?
H87 C87 H87A . . 108.4 ?
C87 C88 H88 . . 109.5 ?
C87 C88 H88A . . 109.5 ?
H88 C88 H88A . . 109.5 ?
C87 C88 H88B . . 109.5 ?
H88 C88 H88B . . 109.5 ?
H88A C88 H88B . . 109.5 ?
C91 O14 C89 . . 113.0(2) ?
O14 C89 C90 . . 114.5(3) ?
O14 C89 H89 . . 108.6 ?
C90 C89 H89 . . 108.6 ?
O14 C89 H89A . . 108.6 ?
C90 C89 H89A . . 108.6 ?
H89 C89 H89A . . 107.6 ?
C89 C90 H90 . . 109.5 ?
C89 C90 H90A . . 109.5 ?
H90 C90 H90A . . 109.5 ?
C89 C90 H90B . . 109.5 ?
H90 C90 H90B . . 109.5 ?
H90A C90 H90B . . 109.5 ?
O14 C91 C92 . . 108.3(2) ?
O14 C91 H91 . . 110.0 ?
C92 C91 H91 . . 110.0 ?
O14 C91 H91A . . 110.0 ?
C92 C91 H91A . . 110.0 ?
H91 C91 H91A . . 108.4 ?
C91 C92 H92 . . 109.5 ?
C91 C92 H92A . . 109.5 ?
H92 C92 H92A . . 109.5 ?
C91 C92 H92B . . 109.5 ?
H92 C92 H92B . . 109.5 ?
H92A C92 H92B . . 109.5 ?

loop_
_geom_bond_atom_site_label_1
_geom_bond_atom_site_label_2
_geom_bond_site_symmetry_2
_geom_bond_distance
_geom_bond_publ_flag
C1 C12 . 1.308(3) ?
C1 C2 . 1.539(3) ?
C1 C6 . 1.543(3) ?
C2 O1 . 1.434(3) ?
C2 C7 . 1.526(3) ?
C2 C3 . 1.531(3) ?
C3 C4 . 1.519(3) ?
C3 H3 . 0.9900 ?
C3 H3A . 0.9900 ?
C4 O2 . 1.460(3) ?
C4 C5 . 1.513(3) ?
C4 H4 . 1.0000 ?
C5 C6 . 1.545(3) ?
C5 H5 . 0.9900 ?
C5 H5A . 0.9900 ?
C6 C10 . 1.533(3) ?
C6 C11 . 1.539(3) ?
O1 H93 . 0.8400 ?
C7 H7 . 0.9800 ?
C7 H7A . 0.9800 ?
C7 H7B . 0.9800 ?
O2 C8 . 1.352(3) ?
C8 O3 . 1.199(3) ?
C8 C9 . 1.503(3) ?
C9 H9 . 0.9800 ?
C9 H9A . 0.9800 ?
C9 H9B . 0.9800 ?
C10 H10 . 0.9800 ?
C10 H10A . 0.9800 ?
C10 H10B . 0.9800 ?
C11 H11 . 0.9800 ?
C11 H11A . 0.9800 ?
C11 H11B . 0.9800 ?
C12 C13 . 1.314(3) ?
C13 C14 . 1.468(3) ?
C13 H13 . 0.99(3) ?
C14 C16 . 1.356(3) ?
C14 C15 . 1.503(3) ?
C15 H15 . 0.9800 ?
C15 H15A . 0.9800 ?
C15 H15B . 0.9800 ?
C16 C17 . 1.446(3) ?
C16 H16 . 0.9500 ?
C17 C18 . 1.355(3) ?
C17 H17 . 0.9500 ?
C18 C19 . 1.447(3) ?
C18 H18 . 0.9500 ?
C19 C21 . 1.365(3) ?
C19 C20 . 1.505(3) ?
C20 H20 . 0.9800 ?
C20 H20A . 0.9800 ?
C20 H20B . 0.9800 ?
C21 C22 . 1.431(3) ?
C21 H21 . 0.9500 ?
C22 C23 . 1.360(3) ?
C22 H22 . 0.9500 ?
C23 C24 . 1.425(3) ?
C23 H23 . 0.9500 ?
C24 C25 . 1.368(3) ?
C24 H24 . 0.9500 ?
C25 C27 . 1.443(3) ?
C25 C26 . 1.496(3) ?
C26 H26 . 0.9800 ?
C26 H26A . 0.9800 ?
C26 H26B . 0.9800 ?
C27 C28 . 1.357(3) ?
C27 H27 . 0.9500 ?
C28 C29 . 1.444(3) ?
C28 H28 . 0.9500 ?
C29 C30 . 1.354(3) ?
C29 H29 . 0.9500 ?
C30 C32 . 1.484(3) ?
C30 C31 . 1.504(3) ?
C31 H31 . 0.9800 ?
C31 H31A . 0.9800 ?
C31 H31B . 0.9800 ?
C32 O4 . 1.222(3) ?
C32 C33 . 1.530(3) ?
C33 C34 . 1.513(3) ?
C33 H33 . 0.9900 ?
C33 H33A . 0.9900 ?
C34 O5 . 1.461(3) ?
C34 C35 . 1.479(3) ?
C34 C39 . 1.552(3) ?
C35 O5 . 1.457(3) ?
C35 C40 . 1.508(4) ?
C35 C36 . 1.515(4) ?
C36 C37 . 1.518(4) ?
C36 H36 . 0.9900 ?
C36 H36A . 0.9900 ?
C37 O6 . 1.430(3) ?
C37 C38 . 1.513(4) ?
C37 H37 . 1.0000 ?
C38 C39 . 1.537(4) ?
C38 H38 . 0.9900 ?
C38 H38A . 0.9900 ?
C39 C41 . 1.539(3) ?
C39 C42 . 1.542(3) ?
C40 H40 . 0.9800 ?
C40 H40A . 0.9800 ?
C40 H40B . 0.9800 ?
O6 H94 . 0.8400 ?
C41 H41 . 0.9800 ?
C41 H41A . 0.9800 ?
C41 H41B . 0.9800 ?
C42 H42 . 0.9800 ?
C42 H42A . 0.9800 ?
C42 H42B . 0.9800 ?
C43 C54 . 1.300(3) ?
C43 C44 . 1.534(3) ?
C43 C48 . 1.542(3) ?
C44 O7 . 1.431(3) ?
C44 C49 . 1.531(3) ?
C44 C45 . 1.541(3) ?
C45 C46 . 1.511(3) ?
C45 H45 . 0.9900 ?
C45 H45A . 0.9900 ?
C46 O8 . 1.468(2) ?
C46 C47 . 1.512(3) ?
C46 H46 . 1.0000 ?
C47 C48 . 1.542(3) ?
C47 H47 . 0.9900 ?
C47 H47A . 0.9900 ?
C48 C53 . 1.537(3) ?
C48 C52 . 1.547(3) ?
O7 H95 . 0.8400 ?
C49 H49 . 0.9800 ?
C49 H49A . 0.9800 ?
C49 H49B . 0.9800 ?
O8 C50 . 1.336(3) ?
C50 O9 . 1.208(3) ?
C50 C51 . 1.502(3) ?
C51 H51 . 0.9800 ?
C51 H51A . 0.9800 ?
C51 H51B . 0.9800 ?
C52 H52 . 0.9800 ?
C52 H52A . 0.9800 ?
C52 H52B . 0.9800 ?
C53 H53 . 0.9800 ?
C53 H53A . 0.9800 ?
C53 H53B . 0.9800 ?
C54 C55 . 1.317(3) ?
C55 C56 . 1.470(3) ?
C55 H55 . 0.94(3) ?
C56 C58 . 1.355(3) ?
C56 C57 . 1.499(3) ?
C57 H57 . 0.9800 ?
C57 H57A . 0.9800 ?
C57 H57B . 0.9800 ?
C58 C59 . 1.446(3) ?
C58 H58 . 0.9500 ?
C59 C60 . 1.355(3) ?
C59 H59 . 0.9500 ?
C60 C61 . 1.451(3) ?
C60 H60 . 0.9500 ?
C61 C63 . 1.366(3) ?
C61 C62 . 1.500(3) ?
C62 H62 . 0.9800 ?
C62 H62A . 0.9800 ?
C62 H62B . 0.9800 ?
C63 C64 . 1.430(3) ?
C63 H63 . 0.9500 ?
C64 C65 . 1.359(3) ?
C64 H64 . 0.9500 ?
C65 C66 . 1.431(3) ?
C65 H65 . 0.9500 ?
C66 C67 . 1.362(3) ?
C66 H66 . 0.9500 ?
C67 C69 . 1.447(3) ?
C67 C68 . 1.500(3) ?
C68 H68 . 0.9800 ?
C68 H68A . 0.9800 ?
C68 H68B . 0.9800 ?
C69 C70 . 1.355(3) ?
C69 H69 . 0.9500 ?
C70 C71 . 1.442(3) ?
C70 H70 . 0.9500 ?
C71 C72 . 1.355(3) ?
C71 H71 . 0.9500 ?
C72 C74 . 1.477(3) ?
C72 C73 . 1.507(3) ?
C73 H73 . 0.9800 ?
C73 H73A . 0.9800 ?
C73 H73B . 0.9800 ?
C74 O10 . 1.219(3) ?
C74 C75 . 1.534(3) ?
C75 C76 . 1.518(3) ?
C75 H75 . 0.9900 ?
C75 H75A . 0.9900 ?
C76 O11 . 1.463(3) ?
C76 C77 . 1.477(3) ?
C76 C81 . 1.548(3) ?
C77 O11 . 1.453(3) ?
C77 C78 . 1.513(4) ?
C77 C82 . 1.515(4) ?
C78 C79 . 1.505(4) ?
C78 H78 . 0.9900 ?
C78 H78A . 0.9900 ?
C79 O12 . 1.428(3) ?
C79 C80 . 1.521(4) ?
C79 H79 . 1.0000 ?
C80 C81 . 1.542(3) ?
C80 H80 . 0.9900 ?
C80 H80A . 0.9900 ?
C81 C83 . 1.532(3) ?
C81 C84 . 1.539(3) ?
C82 H82 . 0.9800 ?
C82 H82A . 0.9800 ?
C82 H82B . 0.9800 ?
O12 H96 . 0.8400 ?
C83 H83 . 0.9800 ?
C83 H83A . 0.9800 ?
C83 H83B . 0.9800 ?
C84 H84 . 0.9800 ?
C84 H84A . 0.9800 ?
C84 H84B . 0.9800 ?
O13 C85 . 1.424(4) ?
O13 C87 . 1.432(4) ?
C85 C86 . 1.511(5) ?
C85 H85 . 0.9900 ?
C85 H85A . 0.9900 ?
C86 H86 . 0.9800 ?
C86 H86A . 0.9800 ?
C86 H86B . 0.9800 ?
C87 C88 . 1.501(5) ?
C87 H87 . 0.9900 ?
C87 H87A . 0.9900 ?
C88 H88 . 0.9800 ?
C88 H88A . 0.9800 ?
C88 H88B . 0.9800 ?
O14 C91 . 1.416(3) ?
O14 C89 . 1.443(3) ?
C89 C90 . 1.483(5) ?
C89 H89 . 0.9900 ?
C89 H89A . 0.9900 ?
C90 H90 . 0.9800 ?
C90 H90A . 0.9800 ?
C90 H90B . 0.9800 ?
C91 C92 . 1.500(4) ?
C91 H91 . 0.9900 ?
C91 H91A . 0.9900 ?
C92 H92 . 0.9800 ?
C92 H92A . 0.9800 ?
C92 H92B . 0.9800 ?

loop_
_geom_hbond_atom_site_label_D
_geom_hbond_atom_site_label_H
_geom_hbond_atom_site_label_A
_geom_hbond_site_symmetry_A
_geom_hbond_distance_DH
_geom_hbond_distance_HA
_geom_hbond_distance_DA
_geom_hbond_angle_DHA
O1 H93 O14 1_765 0.84 2.13 2.898(2) 152.6
O6 H94 O13 1_456 0.84 2.07 2.907(3) 173.6
O7 H95 O14 1_545 0.84 2.06 2.899(2) 173.4
O12 H96 O9 1_764 0.84 2.20 2.945(3) 147.4
C91 H91A O10 1_456 0.99 2.60 3.589(3) 173.0

loop_
_geom_torsion_atom_site_label_1
_geom_torsion_atom_site_label_2
_geom_torsion_atom_site_label_3
_geom_torsion_atom_site_label_4
_geom_torsion_site_symmetry_1
_geom_torsion_site_symmetry_2
_geom_torsion_site_symmetry_3
_geom_torsion_site_symmetry_4
_geom_torsion
_geom_torsion_publ_flag
C12 C1 C2 O1 . . . . -112.5(2) ?
C6 C1 C2 O1 . . . . 66.7(2) ?
C12 C1 C2 C7 . . . . 9.9(3) ?
C6 C1 C2 C7 . . . . -170.9(2) ?
C12 C1 C2 C3 . . . . 133.2(2) ?
C6 C1 C2 C3 . . . . -47.6(3) ?
O1 C2 C3 C4 . . . . -65.2(2) ?
C7 C2 C3 C4 . . . . 176.89(19) ?
C1 C2 C3 C4 . . . . 52.5(2) ?
C2 C3 C4 O2 . . . . -176.13(17) ?
C2 C3 C4 C5 . . . . -60.1(2) ?
O2 C4 C5 C6 . . . . 179.23(18) ?
C3 C4 C5 C6 . . . . 60.0(2) ?
C12 C1 C6 C10 . . . . -17.4(3) ?
C2 C1 C6 C10 . . . . 163.40(19) ?
C12 C1 C6 C11 . . . . 103.3(2) ?
C2 C1 C6 C11 . . . . -75.9(2) ?
C12 C1 C6 C5 . . . . -135.4(2) ?
C2 C1 C6 C5 . . . . 45.4(2) ?
C4 C5 C6 C10 . . . . -170.57(19) ?
C4 C5 C6 C11 . . . . 70.9(2) ?
C4 C5 C6 C1 . . . . -50.3(2) ?
C5 C4 O2 C8 . . . . 154.8(2) ?
C3 C4 O2 C8 . . . . -86.0(2) ?
C4 O2 C8 O3 . . . . 8.8(4) ?
C4 O2 C8 C9 . . . . -170.9(2) ?
C12 C13 C14 C16 . . . . 177.9(2) ?
C12 C13 C14 C15 . . . . -2.9(3) ?
C13 C14 C16 C17 . . . . -179.3(2) ?
C15 C14 C16 C17 . . . . 1.5(4) ?
C14 C16 C17 C18 . . . . 172.2(2) ?
C16 C17 C18 C19 . . . . -177.0(2) ?
C17 C18 C19 C21 . . . . 176.5(2) ?
C17 C18 C19 C20 . . . . -1.6(3) ?
C18 C19 C21 C22 . . . . -179.3(2) ?
C20 C19 C21 C22 . . . . -1.2(4) ?
C19 C21 C22 C23 . . . . 175.0(2) ?
C21 C22 C23 C24 . . . . 177.6(2) ?
C22 C23 C24 C25 . . . . -175.6(2) ?
C23 C24 C25 C27 . . . . 174.5(2) ?
C23 C24 C25 C26 . . . . -3.1(4) ?
C24 C25 C27 C28 . . . . -178.9(2) ?
C26 C25 C27 C28 . . . . -1.2(3) ?
C25 C27 C28 C29 . . . . 176.7(2) ?
C27 C28 C29 C30 . . . . 169.3(2) ?
C28 C29 C30 C32 . . . . -179.4(2) ?
C28 C29 C30 C31 . . . . -2.5(4) ?
C29 C30 C32 O4 . . . . 167.6(2) ?
C31 C30 C32 O4 . . . . -9.6(3) ?
C29 C30 C32 C33 . . . . -13.5(3) ?
C31 C30 C32 C33 . . . . 169.3(2) ?
O4 C32 C33 C34 . . . . 15.5(3) ?
C30 C32 C33 C34 . . . . -163.4(2) ?
C32 C33 C34 O5 . . . . -144.8(2) ?
C32 C33 C34 C35 . . . . -77.8(3) ?
C32 C33 C34 C39 . . . . 81.7(3) ?
C33 C34 C35 O5 . . . . -102.7(2) ?
C39 C34 C35 O5 . . . . 98.8(2) ?
O5 C34 C35 C40 . . . . 100.1(3) ?
C33 C34 C35 C40 . . . . -2.6(3) ?
C39 C34 C35 C40 . . . . -161.0(2) ?
O5 C34 C35 C36 . . . . -103.5(2) ?
C33 C34 C35 C36 . . . . 153.8(2) ?
C39 C34 C35 C36 . . . . -4.7(3) ?
O5 C35 C36 C37 . . . . -45.3(3) ?
C34 C35 C36 C37 . . . . 22.7(3) ?
C40 C35 C36 C37 . . . . -178.7(2) ?
C35 C36 C37 O6 . . . . -174.7(2) ?
C35 C36 C37 C38 . . . . -50.4(3) ?
O6 C37 C38 C39 . . . . -173.6(2) ?
C36 C37 C38 C39 . . . . 62.9(3) ?
C37 C38 C39 C41 . . . . 76.7(3) ?
C37 C38 C39 C42 . . . . -166.5(2) ?
C37 C38 C39 C34 . . . . -43.7(3) ?
O5 C34 C39 C38 . . . . 81.3(2) ?
C35 C34 C39 C38 . . . . 14.5(3) ?
C33 C34 C39 C38 . . . . -144.4(2) ?
O5 C34 C39 C41 . . . . -40.8(3) ?
C35 C34 C39 C41 . . . . -107.6(3) ?
C33 C34 C39 C41 . . . . 93.5(2) ?
O5 C34 C39 C42 . . . . -159.5(2) ?
C35 C34 C39 C42 . . . . 133.7(2) ?
C33 C34 C39 C42 . . . . -25.2(3) ?
C40 C35 O5 C34 . . . . -115.8(2) ?
C36 C35 O5 C34 . . . . 111.0(2) ?
C33 C34 O5 C35 . . . . 110.2(2) ?
C39 C34 O5 C35 . . . . -114.4(2) ?
C54 C43 C44 O7 . . . . -102.7(2) ?
C48 C43 C44 O7 . . . . 73.8(2) ?
C54 C43 C44 C49 . . . . 17.8(3) ?
C48 C43 C44 C49 . . . . -165.78(19) ?
C54 C43 C44 C45 . . . . 138.8(2) ?
C48 C43 C44 C45 . . . . -44.7(2) ?
O7 C44 C45 C46 . . . . -66.2(2) ?
C49 C44 C45 C46 . . . . 173.10(19) ?
C43 C44 C45 C46 . . . . 50.2(2) ?
C44 C45 C46 O8 . . . . -175.00(17) ?
C44 C45 C46 C47 . . . . -59.5(2) ?
O8 C46 C47 C48 . . . . 176.65(17) ?
C45 C46 C47 C48 . . . . 60.3(2) ?
C46 C47 C48 C53 . . . . -171.05(19) ?
C46 C47 C48 C43 . . . . -50.7(2) ?
C46 C47 C48 C52 . . . . 70.6(2) ?
C54 C43 C48 C53 . . . . -20.1(3) ?
C44 C43 C48 C53 . . . . 163.46(19) ?
C54 C43 C48 C47 . . . . -138.9(2) ?
C44 C43 C48 C47 . . . . 44.7(2) ?
C54 C43 C48 C52 . . . . 99.7(2) ?
C44 C43 C48 C52 . . . . -76.7(2) ?
C45 C46 O8 C50 . . . . -100.1(2) ?
C47 C46 O8 C50 . . . . 141.2(2) ?
C46 O8 C50 O9 . . . . -2.1(4) ?
C46 O8 C50 C51 . . . . 176.1(2) ?
C54 C55 C56 C58 . . . . -171.5(2) ?
C54 C55 C56 C57 . . . . 8.1(4) ?
C55 C56 C58 C59 . . . . 176.8(2) ?
C57 C56 C58 C59 . . . . -2.8(4) ?
C56 C58 C59 C60 . . . . -175.3(2) ?
C58 C59 C60 C61 . . . . 177.5(2) ?
C59 C60 C61 C63 . . . . -179.8(2) ?
C59 C60 C61 C62 . . . . -2.5(3) ?
C60 C61 C63 C64 . . . . -177.6(2) ?
C62 C61 C63 C64 . . . . 5.2(4) ?
C61 C63 C64 C65 . . . . -173.2(2) ?
C63 C64 C65 C66 . . . . -175.7(2) ?
C64 C65 C66 C67 . . . . -179.3(2) ?
C65 C66 C67 C69 . . . . -175.5(2) ?
C65 C66 C67 C68 . . . . 2.7(4) ?
C66 C67 C69 C70 . . . . -176.3(2) ?
C68 C67 C69 C70 . . . . 5.5(3) ?
C67 C69 C70 C71 . . . . -177.1(2) ?
C69 C70 C71 C72 . . . . -175.4(2) ?
C70 C71 C72 C74 . . . . -177.2(2) ?
C70 C71 C72 C73 . . . . 2.6(4) ?
C71 C72 C74 O10 . . . . 175.5(2) ?
C73 C72 C74 O10 . . . . -4.3(3) ?
C71 C72 C74 C75 . . . . -4.4(3) ?
C73 C72 C74 C75 . . . . 175.8(2) ?
O10 C74 C75 C76 . . . . 1.1(3) ?
C72 C74 C75 C76 . . . . -179.1(2) ?
C74 C75 C76 O11 . . . . -137.9(2) ?
C74 C75 C76 C77 . . . . -71.3(3) ?
C74 C75 C76 C81 . . . . 87.9(2) ?
C75 C76 C77 O11 . . . . -102.7(2) ?
C81 C76 C77 O11 . . . . 98.9(2) ?
O11 C76 C77 C78 . . . . -104.1(2) ?
C75 C76 C77 C78 . . . . 153.2(2) ?
C81 C76 C77 C78 . . . . -5.2(3) ?
O11 C76 C77 C82 . . . . 101.2(3) ?
C75 C76 C77 C82 . . . . -1.6(3) ?
C81 C76 C77 C82 . . . . -159.9(2) ?
O11 C77 C78 C79 . . . . -44.4(3) ?
C76 C77 C78 C79 . . . . 24.2(3) ?
C82 C77 C78 C79 . . . . -178.9(2) ?
C77 C78 C79 O12 . . . . -177.5(2) ?
C77 C78 C79 C80 . . . . -52.4(3) ?
O12 C79 C80 C81 . . . . -171.5(2) ?
C78 C79 C80 C81 . . . . 64.5(3) ?
C79 C80 C81 C83 . . . . -167.5(2) ?
C79 C80 C81 C84 . . . . 76.5(3) ?
C79 C80 C81 C76 . . . . -44.1(3) ?
O11 C76 C81 C83 . . . . -158.4(2) ?
C77 C76 C81 C83 . . . . 135.0(2) ?
C75 C76 C81 C83 . . . . -23.5(3) ?
O11 C76 C81 C84 . . . . -40.8(2) ?
C77 C76 C81 C84 . . . . -107.3(2) ?
C75 C76 C81 C84 . . . . 94.2(2) ?
O11 C76 C81 C80 . . . . 81.3(2) ?
C77 C76 C81 C80 . . . . 14.7(3) ?
C75 C76 C81 C80 . . . . -143.77(19) ?
C78 C77 O11 C76 . . . . 111.1(2) ?
C82 C77 O11 C76 . . . . -114.6(2) ?
C75 C76 O11 C77 . . . . 109.4(2) ?
C81 C76 O11 C77 . . . . -114.1(2) ?
C87 O13 C85 C86 . . . . 69.4(3) ?
C85 O13 C87 C88 . . . . -176.9(2) ?
C91 O14 C89 C90 . . . . 71.2(3) ?
C89 O14 C91 C92 . . . . -176.7(2) ?
